data_7704873
loop_
_publ_author_name
'Hahn, Peter'
'Ullmann, Steve'
'Klose, Jennifer'
'Peng, Yan'
'Powell, Annie K.'
'Kersting, Berthold'

_publ_section_title
;
 Dinuclear Tb and Dy complexes supported by hybrid Schiff-base/calixarene
 ligands: synthesis, structures and magnetic properties.
;
_journal_issue 31
_journal_name_full 'Dalton transactions (Cambridge, England : 2003)'
_journal_page_first 10901
_journal_page_last 10908
_journal_paper_doi 10.1039/d0dt02209h
_journal_volume 49
_journal_year 2020
_chemical_formula_sum 'C76 H64 N6 O8 Tb2'
_chemical_formula_weight 1507.17
_space_group_crystal_system orthorhombic
_space_group_IT_number 56
_space_group_name_Hall '-P 2ab 2ac'
_space_group_name_H-M_alt 'P c c n'
_atom_sites_solution_hydrogens geom
_audit_creation_method SHELXL-2018/3
_audit_update_record
;
2020-06-20 deposited with the CCDC.	2020-07-17 downloaded from the CCDC.
;
_cell_angle_alpha 90
_cell_angle_beta 90
_cell_angle_gamma 90
_cell_formula_units_Z 4
_cell_length_a 17.0267(5)
_cell_length_b 16.8322(5)
_cell_length_c 22.5364(8)
_cell_measurement_reflns_used 25572
_cell_measurement_temperature 180(2)
_cell_measurement_theta_max 141.73
_cell_measurement_theta_min 7.39
_cell_volume 6458.9(4)
_computing_structure_refinement 'SHELXL-2018/3 (Sheldrick, 2018)'
_diffrn_ambient_temperature 180(2)
_diffrn_measured_fraction_theta_full 0.999
_diffrn_measured_fraction_theta_max 0.998
_diffrn_measurement_device_type 'Stoe stadivari'
_diffrn_radiation_type CuK\a
_diffrn_radiation_wavelength 1.54186
_diffrn_reflns_av_R_equivalents 0.1975
_diffrn_reflns_av_unetI/netI 0.0815
_diffrn_reflns_Laue_measured_fraction_full 0.999
_diffrn_reflns_Laue_measured_fraction_max 0.998
_diffrn_reflns_limit_h_max 20
_diffrn_reflns_limit_h_min -19
_diffrn_reflns_limit_k_max 20
_diffrn_reflns_limit_k_min -17
_diffrn_reflns_limit_l_max 20
_diffrn_reflns_limit_l_min -27
_diffrn_reflns_number 69266
_diffrn_reflns_point_group_measured_fraction_full 0.999
_diffrn_reflns_point_group_measured_fraction_max 0.998
_diffrn_reflns_theta_full 67.686
_diffrn_reflns_theta_max 69.994
_diffrn_reflns_theta_min 3.693
_exptl_absorpt_coefficient_mu 11.132
_exptl_absorpt_correction_T_max 0.42
_exptl_absorpt_correction_T_min 0.31
_exptl_absorpt_correction_type numerical
_exptl_absorpt_process_details
;
Busing, W. R. & Levy, H. A. (1957) Acta Cryst. 10, 180-182. 
and Coppens, P., Leiserowitz, L. & Rabinovich, D. (1965) 
Acta Cryst. 1965, 1035-1038.
;
_exptl_crystal_colour gold-yellow
_exptl_crystal_density_diffrn 1.550
_exptl_crystal_density_meas ?
_exptl_crystal_description block
_exptl_crystal_F_000 3024
_exptl_crystal_size_max 0.150
_exptl_crystal_size_mid 0.150
_exptl_crystal_size_min 0.100
_refine_diff_density_max 2.154
_refine_diff_density_min -0.987
_refine_diff_density_rms 0.147
_refine_ls_extinction_method none
_refine_ls_goodness_of_fit_ref 1.066
_refine_ls_hydrogen_treatment constr
_refine_ls_matrix_type full
_refine_ls_number_parameters 416
_refine_ls_number_reflns 6114
_refine_ls_number_restraints 0
_refine_ls_restrained_S_all 1.066
_refine_ls_R_factor_all 0.1051
_refine_ls_R_factor_gt 0.0719
_refine_ls_shift/su_max 0.001
_refine_ls_shift/su_mean 0.000
_refine_ls_structure_factor_coef Fsqd
_refine_ls_weighting_details 'w=1/[\s^2^(Fo^2^)+(0.1034P)^2^] where P=(Fo^2^+2Fc^2^)/3'
_refine_ls_weighting_scheme calc
_refine_ls_wR_factor_gt 0.1647
_refine_ls_wR_factor_ref 0.1835
_reflns_Friedel_coverage 0.000
_reflns_number_gt 4157
_reflns_number_total 6114
_reflns_threshold_expression 'I > 2\s(I)'
_cod_data_source_file d0dt02209h2.cif
_cod_data_source_block 296
_cod_depositor_comments
;
The following automatic conversions were performed:

data item '_exptl_crystal_density_meas' value 'not measured' was
changed to '?' -- the value is perceived as not measured.

Automatic conversion script
Id: cif_fix_values 7556 2019-12-06 15:28:31Z antanas 

 Adding full bibliography for 7704873--7704874.cif.
;
_cod_database_code 7704873
_shelx_shelxl_version_number 2018/3
_shelx_space_group_comment
;
The symmetry employed for this shelxl refinement is uniquely defined
by the following loop, which should always be used as a source of
symmetry information in preference to the above space-group names.
They are only intended as comments.
;
_shelx_estimated_absorpt_t_min 0.286
_shelx_estimated_absorpt_t_max 0.402

loop_
_space_group_symop_operation_xyz
'x, y, z'
'-x+1/2, -y+1/2, z'
'-x, y+1/2, -z+1/2'
'x+1/2, -y, -z+1/2'
'-x, -y, -z'
'x-1/2, y-1/2, -z'
'x, -y-1/2, z-1/2'
'-x-1/2, y, z-1/2'

loop_
_atom_site_label
_atom_site_type_symbol
_atom_site_fract_x
_atom_site_fract_y
_atom_site_fract_z
_atom_site_U_iso_or_equiv
_atom_site_adp_type
_atom_site_occupancy
_atom_site_site_symmetry_order
_atom_site_calc_flag
_atom_site_refinement_flags_posn
_atom_site_refinement_flags_adp
_atom_site_refinement_flags_occupancy
_atom_site_disorder_assembly
_atom_site_disorder_group
C1 C 0.5614(6) 0.4198(5) 0.6097(6) 0.087(4) Uani 1 1 d . . . . .
C2 C 0.5519(6) 0.4231(6) 0.5429(5) 0.092(4) Uani 1 1 d . . . . .
H2A H 0.499250 0.444520 0.533339 0.110 Uiso 1 1 calc R U . . .
H2B H 0.591500 0.459894 0.526253 0.110 Uiso 1 1 calc R U . . .
C3 C 0.5611(6) 0.3427(6) 0.5139(5) 0.076(3) Uani 1 1 d . . . . .
C4 C 0.6314(6) 0.3135(7) 0.4879(6) 0.093(4) Uani 1 1 d . . . . .
H4 H 0.676720 0.346377 0.487578 0.111 Uiso 1 1 calc R U . . .
C5 C 0.6356(7) 0.2403(7) 0.4637(5) 0.093(3) Uani 1 1 d . . . . .
H5 H 0.683846 0.221342 0.447979 0.111 Uiso 1 1 calc R U . . .
C6 C 0.5698(5) 0.1934(7) 0.4619(4) 0.075(3) Uani 1 1 d . . . . .
H6 H 0.572250 0.143099 0.442883 0.090 Uiso 1 1 calc R U . . .
C7 C 0.4997(5) 0.2178(5) 0.4873(3) 0.056(2) Uani 1 1 d . . . . .
C8 C 0.4290(5) 0.1648(5) 0.4896(3) 0.060(2) Uani 1 1 d . . . . .
H8A H 0.432591 0.124405 0.457809 0.072 Uiso 1 1 calc R U . . .
H8B H 0.381051 0.196780 0.482651 0.072 Uiso 1 1 calc R U . . .
C9 C 0.4230(4) 0.1240(4) 0.5489(3) 0.0469(17) Uani 1 1 d . . . . .
C10 C 0.4774(5) 0.0653(4) 0.5607(4) 0.0554(19) Uani 1 1 d . . . . .
H10 H 0.513883 0.050929 0.530654 0.066 Uiso 1 1 calc R U . . .
C11 C 0.4807(5) 0.0268(4) 0.6145(4) 0.058(2) Uani 1 1 d . . . . .
H11 H 0.516376 -0.015824 0.620594 0.069 Uiso 1 1 calc R U . . .
C12 C 0.4312(5) 0.0513(4) 0.6598(4) 0.0544(19) Uani 1 1 d . . . . .
H12 H 0.436397 0.028117 0.697992 0.065 Uiso 1 1 calc R U . . .
C13 C 0.3740(4) 0.1091(4) 0.6505(3) 0.0411(15) Uani 1 1 d . . . . .
C14 C 0.3254(4) 0.1341(4) 0.7033(3) 0.0421(15) Uani 1 1 d . . . . .
H14A H 0.277981 0.162448 0.689157 0.051 Uiso 1 1 calc R U . . .
H14B H 0.307900 0.086194 0.725072 0.051 Uiso 1 1 calc R U . . .
C15 C 0.3702(5) 0.1871(4) 0.7448(3) 0.0470(17) Uani 1 1 d . . . . .
C16 C 0.4014(5) 0.1576(5) 0.7986(3) 0.060(2) Uani 1 1 d . . . . .
H16 H 0.393936 0.103239 0.808464 0.072 Uiso 1 1 calc R U . . .
C17 C 0.4424(6) 0.2057(6) 0.8370(4) 0.071(3) Uani 1 1 d . . . . .
H17 H 0.462765 0.184533 0.872888 0.085 Uiso 1 1 calc R U . . .
C18 C 0.4541(6) 0.2858(6) 0.8230(4) 0.076(3) Uani 1 1 d . . . . .
H18 H 0.481966 0.319064 0.849813 0.091 Uiso 1 1 calc R U . . .
C19 C 0.4254(5) 0.3171(5) 0.7707(4) 0.060(2) Uani 1 1 d . . . . .
C20 C 0.4388(6) 0.4039(5) 0.7528(4) 0.075(3) Uani 1 1 d . . . . .
H20A H 0.391228 0.424907 0.733097 0.090 Uiso 1 1 calc R U . . .
H20B H 0.448889 0.436232 0.788704 0.090 Uiso 1 1 calc R U . . .
C21 C 0.5079(5) 0.4099(4) 0.7113(5) 0.065(2) Uani 1 1 d . . . . .
C22 C 0.5851(7) 0.3957(5) 0.7330(6) 0.087(3) Uani 1 1 d . . . . .
H22 H 0.593361 0.384463 0.773820 0.104 Uiso 1 1 calc R U . . .
C23 C 0.6482(7) 0.3985(6) 0.6940(7) 0.095(4) Uani 1 1 d . . . . .
H23 H 0.700037 0.393016 0.708990 0.114 Uiso 1 1 calc R U . . .
C24 C 0.6370(7) 0.4089(6) 0.6346(7) 0.095(4) Uani 1 1 d . . . . .
H24 H 0.681369 0.408751 0.609125 0.114 Uiso 1 1 calc R U . . .
C25 C 0.4986(6) 0.4230(4) 0.6506(5) 0.076(3) Uani 1 1 d . . . . .
C26 C 0.3829(4) 0.2682(4) 0.7307(3) 0.0424(15) Uani 1 1 d . . . . .
C27 C 0.3674(4) 0.1443(3) 0.5933(3) 0.0386(14) Uani 1 1 d . . . . .
C28 C 0.4952(5) 0.2922(6) 0.5132(4) 0.065(2) Uani 1 1 d . . . . .
C29 C 0.3992(6) 0.5226(5) 0.6381(5) 0.081(3) Uani 1 1 d . . . . .
H29A H 0.419334 0.556532 0.605582 0.097 Uiso 1 1 calc R U . . .
H29B H 0.419662 0.542983 0.676261 0.097 Uiso 1 1 calc R U . . .
C30 C 0.3105(6) 0.5221(5) 0.6383(6) 0.081(3) Uani 1 1 d . . . . .
H30A H 0.290819 0.499434 0.675958 0.097 Uiso 1 1 calc R U . . .
H30B H 0.290269 0.577027 0.634497 0.097 Uiso 1 1 calc R U . . .
C31 C 0.2473(5) 0.5042(5) 0.5463(5) 0.071(3) Uani 1 1 d . . . . .
H31 H 0.224680 0.555524 0.550124 0.085 Uiso 1 1 calc R U . . .
C32 C 0.2380(5) 0.4607(5) 0.4901(5) 0.070(3) Uani 1 1 d . . . . .
C33 C 0.1986(6) 0.4932(8) 0.4425(6) 0.093(4) Uani 1 1 d . . . . .
H33 H 0.172096 0.542583 0.446294 0.111 Uiso 1 1 calc R U . . .
C34 C 0.1983(6) 0.4531(10) 0.3900(6) 0.114(6) Uani 1 1 d . . . . .
H34 H 0.171132 0.473857 0.356609 0.136 Uiso 1 1 calc R U . . .
C35 C 0.2382(6) 0.3819(8) 0.3861(5) 0.087(3) Uani 1 1 d . . . . .
H35 H 0.238684 0.352103 0.350322 0.105 Uiso 1 1 calc R U . . .
C36 C 0.2774(5) 0.3554(7) 0.4360(5) 0.076(3) Uani 1 1 d . . . . .
H36 H 0.306678 0.307493 0.432703 0.091 Uiso 1 1 calc R U . . .
C37 C 0.5648(6) 0.2078(6) 0.6561(5) 0.084(3) Uani 1 1 d . . . . .
H37A H 0.564804 0.191333 0.614370 0.125 Uiso 1 1 calc R U . . .
H37B H 0.589339 0.260251 0.659639 0.125 Uiso 1 1 calc R U . . .
H37C H 0.510617 0.210428 0.670612 0.125 Uiso 1 1 calc R U . . .
C38 C 0.6091(6) 0.1502(6) 0.6913(5) 0.080(3) Uani 1 1 d . . . . .
N1 N 0.2844(4) 0.4752(4) 0.5894(4) 0.0645(19) Uani 1 1 d . . . . .
N2 N 0.2773(4) 0.3910(4) 0.4872(3) 0.0644(19) Uani 1 1 d . . . . .
N017 N 0.6449(7) 0.1050(7) 0.7170(5) 0.117(4) Uani 1 1 d . . . . .
O1 O 0.4226(4) 0.4416(3) 0.6293(3) 0.0691(17) Uani 1 1 d . . . . .
O2 O 0.4283(3) 0.3178(4) 0.5372(3) 0.0646(15) Uani 1 1 d . . . . .
O3 O 0.3071(3) 0.1954(3) 0.5819(2) 0.0392(10) Uani 1 1 d . . . . .
O4 O 0.3574(3) 0.2973(3) 0.6797(2) 0.0462(11) Uani 1 1 d . . . . .
Tb01 Tb 0.32764(3) 0.33112(2) 0.59112(2) 0.04521(17) Uani 1 1 d . . . . .

loop_
_atom_site_aniso_label
_atom_site_aniso_U_11
_atom_site_aniso_U_22
_atom_site_aniso_U_33
_atom_site_aniso_U_23
_atom_site_aniso_U_13
_atom_site_aniso_U_12
C1 0.051(6) 0.042(4) 0.168(12) 0.021(6) 0.008(6) -0.020(4)
C2 0.074(7) 0.085(7) 0.115(9) 0.058(7) 0.017(6) -0.014(5)
C3 0.075(6) 0.066(6) 0.087(7) 0.030(5) 0.014(5) -0.004(5)
C4 0.056(6) 0.092(8) 0.130(10) 0.046(7) 0.028(6) 0.004(5)
C5 0.076(7) 0.094(8) 0.107(9) 0.023(7) 0.031(6) 0.018(6)
C6 0.059(6) 0.100(7) 0.065(6) 0.018(5) 0.007(5) 0.013(5)
C7 0.056(5) 0.072(5) 0.041(4) 0.012(4) -0.005(4) 0.005(4)
C8 0.056(5) 0.092(6) 0.032(4) -0.005(4) -0.001(3) 0.016(4)
C9 0.050(4) 0.053(4) 0.037(4) -0.013(3) -0.005(3) -0.001(3)
C10 0.055(5) 0.052(4) 0.059(5) -0.022(4) 0.002(4) 0.008(4)
C11 0.063(5) 0.042(4) 0.068(5) -0.011(4) -0.007(4) 0.019(4)
C12 0.067(5) 0.042(4) 0.054(5) 0.004(3) -0.004(4) 0.002(4)
C13 0.053(4) 0.026(3) 0.044(4) 0.000(3) 0.002(3) -0.001(3)
C14 0.053(4) 0.032(3) 0.041(4) 0.009(3) 0.000(3) -0.003(3)
C15 0.052(4) 0.051(4) 0.039(4) 0.002(3) 0.014(3) 0.010(3)
C16 0.069(5) 0.070(5) 0.040(4) 0.004(4) 0.006(4) 0.017(4)
C17 0.077(6) 0.099(7) 0.036(4) -0.008(5) -0.011(4) 0.010(5)
C18 0.085(7) 0.091(7) 0.051(5) -0.031(5) -0.017(5) 0.010(6)
C19 0.073(6) 0.060(5) 0.048(4) -0.016(4) -0.007(4) 0.006(4)
C20 0.098(8) 0.049(5) 0.078(6) -0.031(4) -0.011(5) -0.008(5)
C21 0.060(5) 0.037(4) 0.099(7) -0.020(4) -0.017(5) -0.009(3)
C22 0.107(9) 0.039(4) 0.114(9) -0.024(5) -0.030(7) 0.002(5)
C23 0.058(7) 0.066(6) 0.162(13) -0.018(8) -0.005(7) -0.016(5)
C24 0.077(7) 0.057(5) 0.151(12) 0.020(7) 0.003(8) -0.009(5)
C25 0.073(7) 0.030(4) 0.124(9) -0.002(5) -0.018(6) -0.012(4)
C26 0.045(4) 0.046(4) 0.036(4) -0.005(3) -0.004(3) 0.003(3)
C27 0.045(4) 0.024(3) 0.047(4) -0.005(3) -0.004(3) -0.001(2)
C28 0.047(5) 0.091(6) 0.058(5) 0.040(5) 0.007(4) -0.002(4)
C29 0.085(7) 0.036(4) 0.122(9) 0.007(5) 0.000(6) -0.007(4)
C30 0.073(7) 0.044(4) 0.125(9) -0.001(5) 0.014(6) -0.003(4)
C31 0.058(5) 0.040(4) 0.114(8) 0.024(5) 0.018(5) 0.000(4)
C32 0.058(5) 0.063(5) 0.087(7) 0.039(5) 0.015(5) 0.010(4)
C33 0.050(5) 0.111(9) 0.117(10) 0.068(8) 0.012(6) 0.008(5)
C34 0.053(6) 0.186(15) 0.102(9) 0.095(10) 0.008(6) 0.020(7)
C35 0.078(7) 0.128(9) 0.056(5) 0.034(6) 0.011(5) 0.023(7)
C36 0.057(6) 0.109(8) 0.062(6) 0.024(6) 0.013(4) 0.016(5)
C37 0.073(7) 0.058(5) 0.120(9) -0.009(6) -0.008(6) 0.002(5)
C38 0.073(7) 0.060(5) 0.108(9) -0.011(6) 0.000(6) 0.010(5)
N1 0.055(4) 0.039(3) 0.099(6) 0.015(4) 0.006(4) -0.003(3)
N2 0.060(4) 0.070(4) 0.063(5) 0.029(4) 0.009(3) 0.011(3)
N017 0.112(8) 0.090(7) 0.150(11) 0.012(7) -0.008(8) 0.019(6)
O1 0.073(4) 0.028(2) 0.106(5) 0.006(3) -0.005(4) -0.002(2)
O2 0.048(3) 0.080(4) 0.067(4) 0.013(3) 0.013(3) -0.005(3)
O3 0.039(3) 0.036(2) 0.042(3) -0.0032(19) -0.0011(19) 0.0025(18)
O4 0.057(3) 0.038(2) 0.043(3) -0.003(2) -0.006(2) -0.001(2)
Tb01 0.0506(3) 0.0350(2) 0.0500(3) 0.00900(19) 0.0005(2) 0.00072(18)

loop_
_atom_type_symbol
_atom_type_description
_atom_type_scat_dispersion_real
_atom_type_scat_dispersion_imag
_atom_type_scat_source
C C 0.0181 0.0091 'International Tables Vol C Tables 4.2.6.8 and 6.1.1.4'
H H 0.0000 0.0000 'International Tables Vol C Tables 4.2.6.8 and 6.1.1.4'
N N 0.0311 0.0180 'International Tables Vol C Tables 4.2.6.8 and 6.1.1.4'
O O 0.0492 0.0322 'International Tables Vol C Tables 4.2.6.8 and 6.1.1.4'
Tb Tb -9.1472 9.1891 'International Tables Vol C Tables 4.2.6.8 and 6.1.1.4'

loop_
_geom_angle_atom_site_label_1
_geom_angle_atom_site_label_2
_geom_angle_atom_site_label_3
_geom_angle
_geom_angle_site_symmetry_1
_geom_angle_site_symmetry_3
_geom_angle_publ_flag
C25 C1 C24 115.6(12) . . ?
C25 C1 C2 124.5(9) . . ?
C24 C1 C2 119.8(11) . . ?
C3 C2 C1 112.8(8) . . ?
C3 C2 H2A 109.0 . . ?
C1 C2 H2A 109.0 . . ?
C3 C2 H2B 109.0 . . ?
C1 C2 H2B 109.0 . . ?
H2A C2 H2B 107.8 . . ?
C28 C3 C4 117.2(10) . . ?
C28 C3 C2 117.6(9) . . ?
C4 C3 C2 125.2(10) . . ?
C5 C4 C3 121.8(11) . . ?
C5 C4 H4 119.1 . . ?
C3 C4 H4 119.1 . . ?
C4 C5 C6 119.6(10) . . ?
C4 C5 H5 120.2 . . ?
C6 C5 H5 120.2 . . ?
C5 C6 C7 121.4(11) . . ?
C5 C6 H6 119.3 . . ?
C7 C6 H6 119.3 . . ?
C28 C7 C6 119.3(9) . . ?
C28 C7 C8 118.6(7) . . ?
C6 C7 C8 122.0(9) . . ?
C7 C8 C9 110.9(6) . . ?
C7 C8 H8A 109.5 . . ?
C9 C8 H8A 109.5 . . ?
C7 C8 H8B 109.5 . . ?
C9 C8 H8B 109.5 . . ?
H8A C8 H8B 108.1 . . ?
C10 C9 C27 119.0(7) . . ?
C10 C9 C8 116.9(7) . . ?
C27 C9 C8 124.1(7) . . ?
C11 C10 C9 122.3(7) . . ?
C11 C10 H10 118.9 . . ?
C9 C10 H10 118.9 . . ?
C10 C11 C12 118.9(7) . . ?
C10 C11 H11 120.5 . . ?
C12 C11 H11 120.5 . . ?
C11 C12 C13 121.6(7) . . ?
C11 C12 H12 119.2 . . ?
C13 C12 H12 119.2 . . ?
C12 C13 C27 118.8(7) . . ?
C12 C13 C14 117.5(6) . . ?
C27 C13 C14 123.6(6) . . ?
C15 C14 C13 112.2(6) . . ?
C15 C14 H14A 109.2 . . ?
C13 C14 H14A 109.2 . . ?
C15 C14 H14B 109.2 . . ?
C13 C14 H14B 109.2 . . ?
H14A C14 H14B 107.9 . . ?
C16 C15 C26 118.2(7) . . ?
C16 C15 C14 121.1(7) . . ?
C26 C15 C14 120.7(6) . . ?
C17 C16 C15 121.6(8) . . ?
C17 C16 H16 119.2 . . ?
C15 C16 H16 119.2 . . ?
C16 C17 C18 119.9(8) . . ?
C16 C17 H17 120.0 . . ?
C18 C17 H17 120.0 . . ?
C19 C18 C17 120.5(8) . . ?
C19 C18 H18 119.7 . . ?
C17 C18 H18 119.7 . . ?
C18 C19 C26 120.2(8) . . ?
C18 C19 C20 122.3(8) . . ?
C26 C19 C20 117.5(7) . . ?
C21 C20 C19 110.2(7) . . ?
C21 C20 H20A 109.6 . . ?
C19 C20 H20A 109.6 . . ?
C21 C20 H20B 109.6 . . ?
C19 C20 H20B 109.6 . . ?
H20A C20 H20B 108.1 . . ?
C25 C21 C22 117.9(10) . . ?
C25 C21 C20 122.2(8) . . ?
C22 C21 C20 119.7(10) . . ?
C23 C22 C21 119.4(12) . . ?
C23 C22 H22 120.3 . . ?
C21 C22 H22 120.3 . . ?
C24 C23 C22 121.1(12) . . ?
C24 C23 H23 119.4 . . ?
C22 C23 H23 119.4 . . ?
C23 C24 C1 122.3(13) . . ?
C23 C24 H24 118.9 . . ?
C1 C24 H24 118.9 . . ?
C21 C25 C1 123.3(10) . . ?
C21 C25 O1 118.0(10) . . ?
C1 C25 O1 118.6(10) . . ?
O4 C26 C19 120.3(7) . . ?
O4 C26 C15 120.0(6) . . ?
C19 C26 C15 119.6(7) . . ?
O3 C27 C9 121.4(6) . . ?
O3 C27 C13 119.5(6) . . ?
C9 C27 C13 119.0(6) . . ?
O2 C28 C7 120.7(8) . . ?
O2 C28 C3 118.7(10) . . ?
C7 C28 C3 120.5(8) . . ?
O1 C29 C30 105.8(7) . . ?
O1 C29 H29A 110.6 . . ?
C30 C29 H29A 110.6 . . ?
O1 C29 H29B 110.6 . . ?
C30 C29 H29B 110.6 . . ?
H29A C29 H29B 108.7 . . ?
N1 C30 C29 108.2(9) . . ?
N1 C30 H30A 110.1 . . ?
C29 C30 H30A 110.1 . . ?
N1 C30 H30B 110.1 . . ?
C29 C30 H30B 110.1 . . ?
H30A C30 H30B 108.4 . . ?
N1 C31 C32 121.7(8) . . ?
N1 C31 H31 119.1 . . ?
C32 C31 H31 119.1 . . ?
N2 C32 C33 123.2(11) . . ?
N2 C32 C31 114.9(8) . . ?
C33 C32 C31 121.6(10) . . ?
C34 C33 C32 118.8(11) . . ?
C34 C33 H33 120.6 . . ?
C32 C33 H33 120.6 . . ?
C33 C34 C35 118.9(10) . . ?
C33 C34 H34 120.6 . . ?
C35 C34 H34 120.6 . . ?
C34 C35 C36 117.8(12) . . ?
C34 C35 H35 121.1 . . ?
C36 C35 H35 121.1 . . ?
N2 C36 C35 124.8(11) . . ?
N2 C36 H36 117.6 . . ?
C35 C36 H36 117.6 . . ?
C38 C37 H37A 109.5 . . ?
C38 C37 H37B 109.5 . . ?
H37A C37 H37B 109.5 . . ?
C38 C37 H37C 109.5 . . ?
H37A C37 H37C 109.5 . . ?
H37B C37 H37C 109.5 . . ?
N017 C38 C37 177.6(13) . . ?
C31 N1 C30 122.5(8) . . ?
C31 N1 Tb01 122.0(6) . . ?
C30 N1 Tb01 115.3(6) . . ?
C36 N2 C32 116.4(8) . . ?
C36 N2 Tb01 126.8(6) . . ?
C32 N2 Tb01 116.1(6) . . ?
C25 O1 C29 114.7(7) . . ?
C25 O1 Tb01 121.4(4) . . ?
C29 O1 Tb01 123.4(5) . . ?
C28 O2 Tb01 164.0(5) . . ?
C27 O3 Tb01 119.3(4) . . ?
C27 O3 Tb01 126.9(4) . 2 ?
Tb01 O3 Tb01 109.07(18) . 2 ?
C26 O4 Tb01 171.3(5) . . ?
O2 Tb01 O4 108.5(2) . . ?
O2 Tb01 O3 88.1(2) . . ?
O4 Tb01 O3 81.81(17) . . ?
O2 Tb01 O3 136.2(2) . 2 ?
O4 Tb01 O3 105.33(18) . 2 ?
O3 Tb01 O3 69.96(18) . 2 ?
O2 Tb01 N1 109.2(2) . . ?
O4 Tb01 N1 109.7(2) . . ?
O3 Tb01 N1 153.7(2) . . ?
O3 Tb01 N1 84.0(2) 2 . ?
O2 Tb01 O1 76.3(2) . . ?
O4 Tb01 O1 74.60(19) . . ?
O3 Tb01 O1 145.53(16) . . ?
O3 Tb01 O1 140.39(17) 2 . ?
N1 Tb01 O1 60.2(2) . . ?
O2 Tb01 N2 78.3(2) . . ?
O4 Tb01 N2 171.4(2) . . ?
O3 Tb01 N2 104.0(2) . . ?
O3 Tb01 N2 71.48(19) 2 . ?
N1 Tb01 N2 62.3(3) . . ?
O1 Tb01 N2 102.6(2) . . ?
O2 Tb01 Tb01 119.19(16) . 2 ?
O4 Tb01 Tb01 88.49(13) . 2 ?
O3 Tb01 Tb01 35.68(11) . 2 ?
O3 Tb01 Tb01 35.25(11) 2 2 ?
N1 Tb01 Tb01 119.02(16) . 2 ?
O1 Tb01 Tb01 160.49(15) . 2 ?
N2 Tb01 Tb01 92.73(16) . 2 ?

loop_
_geom_bond_atom_site_label_1
_geom_bond_atom_site_label_2
_geom_bond_distance
_geom_bond_site_symmetry_2
_geom_bond_publ_flag
C1 C25 1.413(14) . ?
C1 C24 1.416(15) . ?
C1 C2 1.515(15) . ?
C2 C3 1.510(15) . ?
C2 H2A 0.9900 . ?
C2 H2B 0.9900 . ?
C3 C28 1.407(13) . ?
C3 C4 1.421(14) . ?
C4 C5 1.349(16) . ?
C4 H4 0.9500 . ?
C5 C6 1.371(15) . ?
C5 H5 0.9500 . ?
C6 C7 1.385(12) . ?
C6 H6 0.9500 . ?
C7 C28 1.383(13) . ?
C7 C8 1.500(12) . ?
C8 C9 1.506(10) . ?
C8 H8A 0.9900 . ?
C8 H8B 0.9900 . ?
C9 C10 1.381(10) . ?
C9 C27 1.419(10) . ?
C10 C11 1.376(11) . ?
C10 H10 0.9500 . ?
C11 C12 1.386(11) . ?
C11 H11 0.9500 . ?
C12 C13 1.392(10) . ?
C12 H12 0.9500 . ?
C13 C27 1.425(9) . ?
C13 C14 1.509(9) . ?
C14 C15 1.500(10) . ?
C14 H14A 0.9900 . ?
C14 H14B 0.9900 . ?
C15 C16 1.415(10) . ?
C15 C26 1.418(10) . ?
C16 C17 1.374(12) . ?
C16 H16 0.9500 . ?
C17 C18 1.400(15) . ?
C17 H17 0.9500 . ?
C18 C19 1.381(12) . ?
C18 H18 0.9500 . ?
C19 C26 1.418(10) . ?
C19 C20 1.533(12) . ?
C20 C21 1.506(13) . ?
C20 H20A 0.9900 . ?
C20 H20B 0.9900 . ?
C21 C25 1.393(13) . ?
C21 C22 1.423(13) . ?
C22 C23 1.389(15) . ?
C22 H22 0.9500 . ?
C23 C24 1.363(16) . ?
C23 H23 0.9500 . ?
C24 H24 0.9500 . ?
C25 O1 1.416(11) . ?
C26 O4 1.323(8) . ?
C27 O3 1.364(8) . ?
C28 O2 1.333(10) . ?
C29 O1 1.434(9) . ?
C29 C30 1.510(13) . ?
C29 H29A 0.9900 . ?
C29 H29B 0.9900 . ?
C30 N1 1.426(13) . ?
C30 H30A 0.9900 . ?
C30 H30B 0.9900 . ?
C31 N1 1.258(11) . ?
C31 C32 1.472(14) . ?
C31 H31 0.9500 . ?
C32 N2 1.352(11) . ?
C32 C33 1.378(13) . ?
C33 C34 1.362(19) . ?
C33 H33 0.9500 . ?
C34 C35 1.381(18) . ?
C34 H34 0.9500 . ?
C35 C36 1.382(13) . ?
C35 H35 0.9500 . ?
C36 N2 1.299(12) . ?
C36 H36 0.9500 . ?
C37 C38 1.463(14) . ?
C37 H37A 0.9800 . ?
C37 H37B 0.9800 . ?
C37 H37C 0.9800 . ?
C38 N017 1.132(13) . ?
N1 Tb01 2.534(7) . ?
N2 Tb01 2.691(7) . ?
O1 Tb01 2.610(5) . ?
O2 Tb01 2.114(5) . ?
O3 Tb01 2.321(5) . ?
O3 Tb01 2.346(5) 2 ?
O4 Tb01 2.136(5) . ?
Tb01 Tb01 3.8012(8) 2 ?
